data_7034150
loop_
_publ_author_name
'Yang, Hua'
'Cao, Fan'
'Li, Dacheng'
'Zeng, Suyuan'
'Song, You'
'Dou, Jianmin'

_publ_section_title
;
 Solvent dependent reactivities of di-, tetra- and hexanuclear manganese
 complexes: syntheses, structures and magnetic properties.
;
_journal_issue 14
_journal_name_full 'Dalton transactions (Cambridge, England : 2003)'
_journal_page_first 6620
_journal_page_last 6629
_journal_paper_doi 10.1039/c4dt03822c
_journal_volume 44
_journal_year 2015
_chemical_formula_sum 'C40 H30 Mn2 N8 O6'
_chemical_formula_weight 828.60
_chemical_name_systematic
; 
 ? 
;
_space_group_IT_number 2
_symmetry_cell_setting triclinic
_symmetry_space_group_name_Hall '-P 1'
_symmetry_space_group_name_H-M 'P -1'
_atom_sites_solution_hydrogens geom
_atom_sites_solution_primary direct
_atom_sites_solution_secondary difmap
_audit_creation_method SHELXL-97
_audit_update_record
;
2014-12-13 deposited with the CCDC.
2015-02-23 downloaded from the CCDC.
;
_cell_angle_alpha 64.1630(10)
_cell_angle_beta 68.3970(10)
_cell_angle_gamma 70.361(2)
_cell_formula_units_Z 1
_cell_length_a 9.4334(7)
_cell_length_b 10.5064(10)
_cell_length_c 11.3707(12)
_cell_measurement_temperature 298(2)
_cell_volume 922.05(15)
_computing_cell_refinement 'Bruker SMART'
_computing_data_collection 'Bruker SMART'
_computing_data_reduction 'Bruker SAINT'
_computing_molecular_graphics 'Bruker SHELXTL'
_computing_publication_material 'Bruker SHELXTL'
_computing_structure_refinement 'SHELXL-97 (Sheldrick, 1997)'
_computing_structure_solution 'SHELXS-97 (Sheldrick, 1990)'
_diffrn_ambient_temperature 298(2)
_diffrn_measured_fraction_theta_full 0.977
_diffrn_measured_fraction_theta_max 0.977
_diffrn_measurement_device_type 'CCD area detector'
_diffrn_measurement_method 'phi and omega scans'
_diffrn_radiation_monochromator graphite
_diffrn_radiation_source 'fine-focus sealed tube'
_diffrn_radiation_type MoK\a
_diffrn_radiation_wavelength 0.71073
_diffrn_reflns_av_R_equivalents 0.0182
_diffrn_reflns_av_sigmaI/netI 0.0348
_diffrn_reflns_limit_h_max 11
_diffrn_reflns_limit_h_min -11
_diffrn_reflns_limit_k_max 12
_diffrn_reflns_limit_k_min -10
_diffrn_reflns_limit_l_max 12
_diffrn_reflns_limit_l_min -13
_diffrn_reflns_number 4606
_diffrn_reflns_theta_full 25.02
_diffrn_reflns_theta_max 25.02
_diffrn_reflns_theta_min 3.51
_exptl_absorpt_coefficient_mu 0.745
_exptl_absorpt_correction_T_max 0.7911
_exptl_absorpt_correction_T_min 0.7303
_exptl_absorpt_correction_type multi-scan
_exptl_absorpt_process_details sadabs
_exptl_crystal_colour black
_exptl_crystal_density_diffrn 1.492
_exptl_crystal_density_method 'not measured'
_exptl_crystal_description block
_exptl_crystal_F_000 424
_exptl_crystal_size_max 0.45
_exptl_crystal_size_mid 0.38
_exptl_crystal_size_min 0.33
_refine_diff_density_max 0.368
_refine_diff_density_min -0.425
_refine_diff_density_rms 0.053
_refine_ls_extinction_coef 0.0141(18)
_refine_ls_extinction_expression Fc^*^=kFc[1+0.001xFc^2^\l^3^/sin(2\q)]^-1/4^
_refine_ls_extinction_method SHELXL
_refine_ls_goodness_of_fit_ref 1.080
_refine_ls_hydrogen_treatment mixed
_refine_ls_matrix_type full
_refine_ls_number_parameters 254
_refine_ls_number_reflns 3192
_refine_ls_number_restraints 0
_refine_ls_restrained_S_all 1.080
_refine_ls_R_factor_all 0.0422
_refine_ls_R_factor_gt 0.0326
_refine_ls_shift/su_max 0.000
_refine_ls_shift/su_mean 0.000
_refine_ls_structure_factor_coef Fsqd
_refine_ls_weighting_details 'calc w=1/[\s^2^(Fo^2^)+(0.0381P)^2^+0.5123P] where P=(Fo^2^+2Fc^2^)/3'
_refine_ls_weighting_scheme calc
_refine_ls_wR_factor_gt 0.0818
_refine_ls_wR_factor_ref 0.0900
_reflns_number_gt 2714
_reflns_number_total 3192
_reflns_threshold_expression >2sigma(I)
_cod_data_source_file c4dt03822c2.cif
_cod_data_source_block 130819d
_cod_depositor_comments
;
The following automatic conversions were performed:

'_symmetry_cell_setting' value 'Triclinic' changed to 'triclinic'
according to
/usr/data/users/saulius/crontab/automatic-downloads/rss-feeds/RSC/lib/dictionaries/cif_core.dic
dictionary named 'cif_core.dic' version 2.4.2 from 2011-04-26.

Automatic conversion script
Id: cif_fix_values 3008 2015-01-20 13:52:24Z robertas 

 Adding full bibliography for 7034150--7034154.cif.
;
_cod_original_sg_symbol_H-M 'P-1   '
_cod_database_code 7034150

loop_
_symmetry_equiv_pos_as_xyz
'x, y, z'
'-x, -y, -z'

loop_
_atom_site_label
_atom_site_type_symbol
_atom_site_fract_x
_atom_site_fract_y
_atom_site_fract_z
_atom_site_U_iso_or_equiv
_atom_site_adp_type
_atom_site_occupancy
_atom_site_symmetry_multiplicity
_atom_site_calc_flag
_atom_site_refinement_flags
Mn1 Mn 1.07791(4) 0.47561(3) 0.31950(3) 0.02582(14) Uani 1 1 d .
N1 N 1.1357(2) 0.36766(19) 0.49532(17) 0.0245(4) Uani 1 1 d .
N2 N 1.0781(2) 0.36530(18) 0.62502(17) 0.0233(4) Uani 1 1 d .
N4 N 0.8914(2) 0.3338(2) 0.4000(2) 0.0325(5) Uani 1 1 d .
N5 N 1.2862(2) 0.5985(2) 0.2207(2) 0.0364(5) Uani 1 1 d .
O1 O 1.23875(19) 0.31816(17) 0.27186(15) 0.0327(4) Uani 1 1 d .
O2 O 1.42860(19) 0.13168(18) 0.34248(17) 0.0392(4) Uani 1 1 d .
O3 O 0.9711(2) 0.44424(17) 0.84432(15) 0.0360(4) Uani 1 1 d .
C1 C 1.3151(3) 0.2266(2) 0.3611(2) 0.0282(5) Uani 1 1 d .
C2 C 1.2467(3) 0.2468(2) 0.4950(2) 0.0264(5) Uani 1 1 d .
C3 C 1.2641(3) 0.1645(2) 0.6241(2) 0.0297(5) Uani 1 1 d .
H3 H 1.3329 0.0767 0.6513 0.036 Uiso 1 1 calc R
C4 C 1.1554(3) 0.2421(2) 0.7051(2) 0.0261(5) Uani 1 1 d .
C5 C 1.1214(3) 0.2052(2) 0.8515(2) 0.0305(5) Uani 1 1 d .
C6 C 1.0317(3) 0.3077(3) 0.9129(2) 0.0323(5) Uani 1 1 d .
C7 C 1.0077(4) 0.2685(3) 1.0518(3) 0.0491(7) Uani 1 1 d .
H7 H 0.9512 0.3367 1.0927 0.059 Uiso 1 1 calc R
C8 C 1.0664(4) 0.1311(3) 1.1287(3) 0.0597(9) Uani 1 1 d .
H8 H 1.0480 0.1066 1.2213 0.072 Uiso 1 1 calc R
C9 C 1.1526(4) 0.0285(3) 1.0702(3) 0.0546(8) Uani 1 1 d .
H9 H 1.1915 -0.0650 1.1230 0.066 Uiso 1 1 calc R
C10 C 1.1805(3) 0.0661(3) 0.9326(3) 0.0424(6) Uani 1 1 d .
H10 H 1.2400 -0.0026 0.8929 0.051 Uiso 1 1 calc R
C11 C 0.8975(3) 0.2013(3) 0.4950(3) 0.0426(6) Uani 1 1 d .
H11 H 0.9752 0.1650 0.5401 0.051 Uiso 1 1 calc R
C12 C 0.7953(3) 0.1164(3) 0.5293(3) 0.0496(7) Uani 1 1 d .
H12 H 0.8035 0.0252 0.5967 0.060 Uiso 1 1 calc R
C13 C 0.6804(3) 0.1676(3) 0.4629(3) 0.0495(7) Uani 1 1 d .
H13 H 0.6106 0.1116 0.4832 0.059 Uiso 1 1 calc R
C14 C 0.6717(3) 0.3038(3) 0.3659(3) 0.0540(8) Uani 1 1 d .
H14 H 0.5950 0.3421 0.3195 0.065 Uiso 1 1 calc R
C15 C 0.7777(3) 0.3828(3) 0.3382(3) 0.0443(6) Uani 1 1 d .
H15 H 0.7698 0.4753 0.2729 0.053 Uiso 1 1 calc R
C16 C 1.3501(3) 0.6317(3) 0.0874(3) 0.0501(7) Uani 1 1 d .
H16 H 1.3072 0.6099 0.0385 0.060 Uiso 1 1 calc R
C17 C 1.4770(4) 0.6968(4) 0.0193(3) 0.0646(9) Uani 1 1 d .
H17 H 1.5184 0.7183 -0.0735 0.077 Uiso 1 1 calc R
C18 C 1.5409(4) 0.7293(4) 0.0902(4) 0.0662(9) Uani 1 1 d .
H18 H 1.6263 0.7734 0.0466 0.079 Uiso 1 1 calc R
C19 C 1.4771(4) 0.6957(4) 0.2267(4) 0.0615(9) Uani 1 1 d .
H19 H 1.5179 0.7169 0.2776 0.074 Uiso 1 1 calc R
C20 C 1.3513(3) 0.6299(3) 0.2870(3) 0.0468(7) Uani 1 1 d .
H20 H 1.3096 0.6061 0.3800 0.056 Uiso 1 1 calc R

loop_
_atom_site_aniso_label
_atom_site_aniso_U_11
_atom_site_aniso_U_22
_atom_site_aniso_U_33
_atom_site_aniso_U_23
_atom_site_aniso_U_13
_atom_site_aniso_U_12
Mn1 0.0296(2) 0.0215(2) 0.0220(2) -0.00760(14) -0.00522(14) -0.00217(14)
N1 0.0260(10) 0.0211(9) 0.0234(9) -0.0075(7) -0.0043(7) -0.0045(7)
N2 0.0261(10) 0.0208(9) 0.0217(9) -0.0076(7) -0.0048(7) -0.0051(7)
N4 0.0333(11) 0.0287(11) 0.0351(11) -0.0110(9) -0.0080(9) -0.0075(8)
N5 0.0350(12) 0.0323(11) 0.0324(11) -0.0105(9) -0.0002(9) -0.0068(9)
O1 0.0377(9) 0.0286(9) 0.0268(8) -0.0127(7) -0.0066(7) 0.0007(7)
O2 0.0374(10) 0.0333(10) 0.0393(10) -0.0188(8) -0.0061(8) 0.0050(8)
O3 0.0495(11) 0.0286(9) 0.0265(8) -0.0105(7) -0.0125(8) -0.0003(8)
C1 0.0284(12) 0.0225(11) 0.0306(12) -0.0091(9) -0.0034(10) -0.0070(9)
C2 0.0248(12) 0.0214(11) 0.0322(12) -0.0106(9) -0.0061(9) -0.0040(9)
C3 0.0300(12) 0.0215(11) 0.0326(12) -0.0075(9) -0.0095(10) -0.0011(9)
C4 0.0275(12) 0.0207(11) 0.0271(11) -0.0048(9) -0.0077(9) -0.0059(9)
C5 0.0333(13) 0.0284(12) 0.0282(12) -0.0056(10) -0.0097(10) -0.0088(10)
C6 0.0356(13) 0.0295(13) 0.0273(12) -0.0047(10) -0.0097(10) -0.0071(10)
C7 0.0618(19) 0.0473(17) 0.0274(13) -0.0133(12) -0.0122(13) 0.0018(14)
C8 0.076(2) 0.060(2) 0.0258(14) -0.0068(13) -0.0160(14) -0.0021(17)
C9 0.071(2) 0.0387(16) 0.0350(15) 0.0031(12) -0.0204(14) -0.0031(14)
C10 0.0529(17) 0.0306(14) 0.0376(14) -0.0071(11) -0.0160(12) -0.0034(12)
C11 0.0434(16) 0.0324(14) 0.0517(16) -0.0088(12) -0.0183(13) -0.0096(12)
C12 0.0487(17) 0.0309(14) 0.0631(19) -0.0066(13) -0.0165(14) -0.0128(12)
C13 0.0407(16) 0.0445(16) 0.0676(19) -0.0197(15) -0.0121(14) -0.0168(13)
C14 0.0442(17) 0.0556(19) 0.068(2) -0.0140(16) -0.0249(15) -0.0162(14)
C15 0.0444(16) 0.0391(15) 0.0448(15) -0.0071(12) -0.0139(13) -0.0115(12)
C16 0.0485(17) 0.0594(19) 0.0360(15) -0.0170(13) 0.0029(13) -0.0192(14)
C17 0.056(2) 0.073(2) 0.0430(17) -0.0148(16) 0.0130(15) -0.0239(17)
C18 0.0467(19) 0.065(2) 0.074(2) -0.0175(18) 0.0011(17) -0.0260(16)
C19 0.0503(19) 0.069(2) 0.075(2) -0.0321(18) -0.0125(17) -0.0191(16)
C20 0.0466(17) 0.0500(17) 0.0404(15) -0.0188(13) -0.0037(13) -0.0110(13)

loop_
_atom_type_symbol
_atom_type_description
_atom_type_scat_dispersion_real
_atom_type_scat_dispersion_imag
_atom_type_scat_source
C C 0.0033 0.0016 'International Tables Vol C Tables 4.2.6.8 and 6.1.1.4'
H H 0.0000 0.0000 'International Tables Vol C Tables 4.2.6.8 and 6.1.1.4'
O O 0.0106 0.0060 'International Tables Vol C Tables 4.2.6.8 and 6.1.1.4'
N N 0.0061 0.0033 'International Tables Vol C Tables 4.2.6.8 and 6.1.1.4'
Mn Mn 0.3368 0.7283 'International Tables Vol C Tables 4.2.6.8 and 6.1.1.4'

loop_
_geom_angle_atom_site_label_1
_geom_angle_atom_site_label_2
_geom_angle_atom_site_label_3
_geom_angle
_geom_angle_site_symmetry_1
_geom_angle_site_symmetry_3
O3 Mn1 O1 93.23(7) 2_766 .
O3 Mn1 N2 89.79(7) 2_766 2_766
O1 Mn1 N2 176.54(7) . 2_766
O3 Mn1 N1 173.71(7) 2_766 .
O1 Mn1 N1 81.55(7) . .
N2 Mn1 N1 95.54(7) 2_766 .
O3 Mn1 N4 87.57(7) 2_766 .
O1 Mn1 N4 89.10(7) . .
N2 Mn1 N4 92.73(7) 2_766 .
N1 Mn1 N4 88.84(7) . .
O3 Mn1 N5 89.86(8) 2_766 .
O1 Mn1 N5 83.73(7) . .
N2 Mn1 N5 94.59(7) 2_766 .
N1 Mn1 N5 93.03(7) . .
N4 Mn1 N5 172.23(7) . .
C2 N1 N2 107.95(17) . .
C2 N1 Mn1 112.67(14) . .
N2 N1 Mn1 138.15(14) . .
N1 N2 C4 108.21(17) . .
N1 N2 Mn1 124.63(13) . 2_766
C4 N2 Mn1 126.95(14) . 2_766
C15 N4 C11 116.6(2) . .
C15 N4 Mn1 117.83(16) . .
C11 N4 Mn1 125.26(17) . .
C20 N5 C16 116.8(2) . .
C20 N5 Mn1 125.62(17) . .
C16 N5 Mn1 117.41(18) . .
C1 O1 Mn1 117.17(13) . .
C6 O3 Mn1 130.82(15) . 2_766
O2 C1 O1 125.4(2) . .
O2 C1 C2 121.8(2) . .
O1 C1 C2 112.73(18) . .
N1 C2 C3 110.30(19) . .
N1 C2 C1 115.08(19) . .
C3 C2 C1 134.5(2) . .
C2 C3 C4 104.93(19) . .
C2 C3 H3 127.5 . .
C4 C3 H3 127.5 . .
N2 C4 C3 108.61(19) . .
N2 C4 C5 122.47(19) . .
C3 C4 C5 128.9(2) . .
C10 C5 C6 118.6(2) . .
C10 C5 C4 120.0(2) . .
C6 C5 C4 121.4(2) . .
O3 C6 C7 117.5(2) . .
O3 C6 C5 123.4(2) . .
C7 C6 C5 119.0(2) . .
C8 C7 C6 120.9(3) . .
C8 C7 H7 119.5 . .
C6 C7 H7 119.5 . .
C7 C8 C9 120.7(3) . .
C7 C8 H8 119.7 . .
C9 C8 H8 119.7 . .
C10 C9 C8 119.2(3) . .
C10 C9 H9 120.4 . .
C8 C9 H9 120.4 . .
C9 C10 C5 121.5(3) . .
C9 C10 H10 119.3 . .
C5 C10 H10 119.3 . .
N4 C11 C12 123.5(3) . .
N4 C11 H11 118.3 . .
C12 C11 H11 118.3 . .
C11 C12 C13 119.1(3) . .
C11 C12 H12 120.4 . .
C13 C12 H12 120.4 . .
C14 C13 C12 118.1(3) . .
C14 C13 H13 120.9 . .
C12 C13 H13 120.9 . .
C13 C14 C15 119.2(3) . .
C13 C14 H14 120.4 . .
C15 C14 H14 120.4 . .
N4 C15 C14 123.4(3) . .
N4 C15 H15 118.3 . .
C14 C15 H15 118.3 . .
N5 C16 C17 122.8(3) . .
N5 C16 H16 118.6 . .
C17 C16 H16 118.6 . .
C18 C17 C16 119.1(3) . .
C18 C17 H17 120.5 . .
C16 C17 H17 120.5 . .
C17 C18 C19 118.8(3) . .
C17 C18 H18 120.6 . .
C19 C18 H18 120.6 . .
C18 C19 C20 118.5(3) . .
C18 C19 H19 120.7 . .
C20 C19 H19 120.7 . .
N5 C20 C19 123.9(3) . .
N5 C20 H20 118.0 . .
C19 C20 H20 118.0 . .

loop_
_geom_bond_atom_site_label_1
_geom_bond_atom_site_label_2
_geom_bond_distance
_geom_bond_site_symmetry_2
Mn1 O3 1.8432(16) 2_766
Mn1 O1 1.9547(15) .
Mn1 N2 1.9849(17) 2_766
Mn1 N1 1.9977(18) .
Mn1 N4 2.355(2) .
Mn1 N5 2.368(2) .
N1 C2 1.347(3) .
N1 N2 1.363(2) .
N2 C4 1.365(3) .
N2 Mn1 1.9849(17) 2_766
N4 C15 1.333(3) .
N4 C11 1.337(3) .
N5 C20 1.323(3) .
N5 C16 1.338(3) .
O1 C1 1.302(3) .
O2 C1 1.219(3) .
O3 C6 1.339(3) .
O3 Mn1 1.8432(16) 2_766
C1 C2 1.499(3) .
C2 C3 1.380(3) .
C3 C4 1.401(3) .
C3 H3 0.9300 .
C4 C5 1.467(3) .
C5 C10 1.397(3) .
C5 C6 1.404(3) .
C6 C7 1.396(3) .
C7 C8 1.369(4) .
C7 H7 0.9300 .
C8 C9 1.380(4) .
C8 H8 0.9300 .
C9 C10 1.379(4) .
C9 H9 0.9300 .
C10 H10 0.9300 .
C11 C12 1.370(4) .
C11 H11 0.9300 .
C12 C13 1.375(4) .
C12 H12 0.9300 .
C13 C14 1.372(4) .
C13 H13 0.9300 .
C14 C15 1.373(4) .
C14 H14 0.9300 .
C15 H15 0.9300 .
C16 C17 1.382(4) .
C16 H16 0.9300 .
C17 C18 1.366(5) .
C17 H17 0.9300 .
C18 C19 1.369(5) .
C18 H18 0.9300 .
C19 C20 1.377(4) .
C19 H19 0.9300 .
C20 H20 0.9300 .

loop_
_geom_torsion_atom_site_label_1
_geom_torsion_atom_site_label_2
_geom_torsion_atom_site_label_3
_geom_torsion_atom_site_label_4
_geom_torsion
_geom_torsion_site_symmetry_1
_geom_torsion_site_symmetry_4
O3 Mn1 N1 C2 32.9(8) 2_766 .
O1 Mn1 N1 C2 -1.19(15) . .
N2 Mn1 N1 C2 -179.30(15) 2_766 .
N4 Mn1 N1 C2 88.07(15) . .
N5 Mn1 N1 C2 -84.39(15) . .
O3 Mn1 N1 N2 -132.4(6) 2_766 .
O1 Mn1 N1 N2 -166.5(2) . .
N2 Mn1 N1 N2 15.4(2) 2_766 .
N4 Mn1 N1 N2 -77.2(2) . .
N5 Mn1 N1 N2 110.3(2) . .
C2 N1 N2 C4 0.4(2) . .
Mn1 N1 N2 C4 166.15(17) . .
C2 N1 N2 Mn1 175.51(14) . 2_766
Mn1 N1 N2 Mn1 -18.8(3) . 2_766
O3 Mn1 N4 C15 -23.90(19) 2_766 .
O1 Mn1 N4 C15 -117.18(19) . .
N2 Mn1 N4 C15 65.77(19) 2_766 .
N1 Mn1 N4 C15 161.26(19) . .
N5 Mn1 N4 C15 -94.7(5) . .
O3 Mn1 N4 C11 149.7(2) 2_766 .
O1 Mn1 N4 C11 56.4(2) . .
N2 Mn1 N4 C11 -120.6(2) 2_766 .
N1 Mn1 N4 C11 -25.2(2) . .
N5 Mn1 N4 C11 78.9(6) . .
O3 Mn1 N5 C20 157.7(2) 2_766 .
O1 Mn1 N5 C20 -109.1(2) . .
N2 Mn1 N5 C20 67.9(2) 2_766 .
N1 Mn1 N5 C20 -27.9(2) . .
N4 Mn1 N5 C20 -131.7(5) . .
O3 Mn1 N5 C16 -26.6(2) 2_766 .
O1 Mn1 N5 C16 66.66(19) . .
N2 Mn1 N5 C16 -116.38(19) 2_766 .
N1 Mn1 N5 C16 147.8(2) . .
N4 Mn1 N5 C16 44.0(6) . .
O3 Mn1 O1 C1 178.79(16) 2_766 .
N2 Mn1 O1 C1 28.1(13) 2_766 .
N1 Mn1 O1 C1 -4.74(16) . .
N4 Mn1 O1 C1 -93.70(16) . .
N5 Mn1 O1 C1 89.29(17) . .
Mn1 O1 C1 O2 -172.16(19) . .
Mn1 O1 C1 C2 9.0(2) . .
N2 N1 C2 C3 -0.5(2) . .
Mn1 N1 C2 C3 -170.20(15) . .
N2 N1 C2 C1 175.84(18) . .
Mn1 N1 C2 C1 6.1(2) . .
O2 C1 C2 N1 171.2(2) . .
O1 C1 C2 N1 -9.9(3) . .
O2 C1 C2 C3 -13.7(4) . .
O1 C1 C2 C3 165.2(2) . .
N1 C2 C3 C4 0.3(3) . .
C1 C2 C3 C4 -175.0(2) . .
N1 N2 C4 C3 -0.2(2) . .
Mn1 N2 C4 C3 -175.16(15) 2_766 .
N1 N2 C4 C5 -179.69(19) . .
Mn1 N2 C4 C5 5.4(3) 2_766 .
C2 C3 C4 N2 -0.1(3) . .
C2 C3 C4 C5 179.4(2) . .
N2 C4 C5 C10 167.2(2) . .
C3 C4 C5 C10 -12.1(4) . .
N2 C4 C5 C6 -13.7(3) . .
C3 C4 C5 C6 167.0(2) . .
Mn1 O3 C6 C7 -158.6(2) 2_766 .
Mn1 O3 C6 C5 23.7(3) 2_766 .
C10 C5 C6 O3 179.2(2) . .
C4 C5 C6 O3 0.1(4) . .
C10 C5 C6 C7 1.5(4) . .
C4 C5 C6 C7 -177.6(2) . .
O3 C6 C7 C8 -179.8(3) . .
C5 C6 C7 C8 -2.0(4) . .
C6 C7 C8 C9 0.9(5) . .
C7 C8 C9 C10 0.6(5) . .
C8 C9 C10 C5 -1.0(5) . .
C6 C5 C10 C9 -0.1(4) . .
C4 C5 C10 C9 179.1(3) . .
C15 N4 C11 C12 0.5(4) . .
Mn1 N4 C11 C12 -173.1(2) . .
N4 C11 C12 C13 0.6(5) . .
C11 C12 C13 C14 -1.1(5) . .
C12 C13 C14 C15 0.5(5) . .
C11 N4 C15 C14 -1.2(4) . .
Mn1 N4 C15 C14 173.0(2) . .
C13 C14 C15 N4 0.7(5) . .
C20 N5 C16 C17 -0.6(4) . .
Mn1 N5 C16 C17 -176.7(2) . .
N5 C16 C17 C18 0.0(5) . .
C16 C17 C18 C19 0.2(5) . .
C17 C18 C19 C20 0.3(5) . .
C16 N5 C20 C19 1.1(4) . .
Mn1 N5 C20 C19 176.9(2) . .
C18 C19 C20 N5 -1.0(5) . .
